data_7025917
loop_
_publ_author_name
'Maiti, Biplab K.'
'G\"orls, Helmar'
'Klobes, Olaf'
'Imhof, Wolfgang'

_publ_section_title
;
 A straightforward and generalizable synthetic methodology for the
 synthesis of ruthenium(II) complexes with thioether ligands from either
 Ru(III) or Ru(0) precursors.
;
_journal_issue 24
_journal_name_full 'Dalton transactions (Cambridge, England : 2003)'
_journal_page_first 5713
_journal_page_last 5720
_journal_paper_doi 10.1039/c0dt00051e
_journal_volume 39
_journal_year 2010
_chemical_formula_moiety 'C16 H32 Cl2 Ru S4'
_chemical_formula_sum 'C16 H32 Cl2 Ru S4'
_chemical_formula_weight 524.63
_chemical_name_systematic
;
?
;
_space_group_IT_number 87
_symmetry_cell_setting tetragonal
_symmetry_space_group_name_Hall '-I 4'
_symmetry_space_group_name_H-M 'I 4/m'
_atom_sites_solution_hydrogens geom
_atom_sites_solution_primary direct
_atom_sites_solution_secondary difmap
_audit_creation_method SHELXL-97
_cell_angle_alpha 90.00
_cell_angle_beta 90.00
_cell_angle_gamma 90.00
_cell_formula_units_Z 2
_cell_length_a 9.9415(5)
_cell_length_b 9.9415(5)
_cell_length_c 10.8281(5)
_cell_measurement_reflns_used 5222
_cell_measurement_temperature 183(2)
_cell_measurement_theta_max 27.45
_cell_measurement_theta_min 2.78
_cell_volume 1070.18(9)
_computing_cell_refinement DENZO
_computing_data_collection COLLECT
_computing_data_reduction DENZO
_computing_molecular_graphics SHELXTL/PC
_computing_publication_material SHELXL-97
_computing_structure_refinement 'SHELXL-97 (Sheldrick, 1997)'
_computing_structure_solution 'SHELXS-97 (Sheldrick, 1990)'
_diffrn_ambient_temperature 183(2)
_diffrn_measured_fraction_theta_full 1.000
_diffrn_measured_fraction_theta_max 1.000
_diffrn_measurement_device_type KappaCCD
_diffrn_measurement_method 'phi- + omega-scan'
_diffrn_radiation_monochromator graphite
_diffrn_radiation_source 'fine-focus sealed tube'
_diffrn_radiation_type MoK\a
_diffrn_radiation_wavelength 0.71073
_diffrn_reflns_av_R_equivalents 0.0450
_diffrn_reflns_av_sigmaI/netI 0.0250
_diffrn_reflns_limit_h_max 11
_diffrn_reflns_limit_h_min -12
_diffrn_reflns_limit_k_max 12
_diffrn_reflns_limit_k_min -12
_diffrn_reflns_limit_l_max 12
_diffrn_reflns_limit_l_min -14
_diffrn_reflns_number 5228
_diffrn_reflns_theta_full 27.45
_diffrn_reflns_theta_max 27.45
_diffrn_reflns_theta_min 2.78
_exptl_absorpt_coefficient_mu 1.369
_exptl_absorpt_correction_type none
_exptl_crystal_colour yellow
_exptl_crystal_density_diffrn 1.628
_exptl_crystal_density_method 'not measured'
_exptl_crystal_description prism
_exptl_crystal_F_000 540
_exptl_crystal_size_max 0.05
_exptl_crystal_size_mid 0.05
_exptl_crystal_size_min 0.05
_refine_diff_density_max 0.566
_refine_diff_density_min -1.283
_refine_diff_density_rms 0.244
_refine_ls_extinction_coef 0.0089(12)
_refine_ls_extinction_expression Fc^*^=kFc[1+0.001xFc^2^\l^3^/sin(2\q)]^-1/4^
_refine_ls_extinction_method SHELXL
_refine_ls_goodness_of_fit_ref 2.376
_refine_ls_hydrogen_treatment constr
_refine_ls_matrix_type full
_refine_ls_number_parameters 41
_refine_ls_number_reflns 654
_refine_ls_number_restraints 0
_refine_ls_restrained_S_all 2.376
_refine_ls_R_factor_all 0.0329
_refine_ls_R_factor_gt 0.0244
_refine_ls_shift/su_max 0.001
_refine_ls_shift/su_mean 0.000
_refine_ls_structure_factor_coef Fsqd
_refine_ls_weighting_details 'calc w=1/[\s^2^(Fo^2^)+(0.0100P)^2^+0.0000P] where P=(Fo^2^+2Fc^2^)/3'
_refine_ls_weighting_scheme calc
_refine_ls_wR_factor_gt 0.0606
_refine_ls_wR_factor_ref 0.0616
_reflns_number_gt 606
_reflns_number_total 654
_reflns_threshold_expression >2sigma(I)
_cod_data_source_file c0dt00051e.txt
_cod_data_source_block FO3728
_cod_depositor_comments
;
The following automatic conversions were performed:

'_exptl_absorpt_correction_type' value 'NONE' changed to 'none'
according to /home/saulius/struct/CIF-dictionaries/cif_core.dic
dictionary named 'cif_core.dic' version 2.4.2 from 2011-04-26.

Automatic conversion script
Id: cif_fix_values 1891 2012-01-12 08:04:46Z andrius 
;
_cod_database_code 7025917

loop_
_symmetry_equiv_pos_as_xyz
'x, y, z'
'-y, x, z'
'-x, -y, z'
'y, -x, z'
'x+1/2, y+1/2, z+1/2'
'-y+1/2, x+1/2, z+1/2'
'-x+1/2, -y+1/2, z+1/2'
'y+1/2, -x+1/2, z+1/2'
'-x, -y, -z'
'y, -x, -z'
'x, y, -z'
'-y, x, -z'
'-x+1/2, -y+1/2, -z+1/2'
'y+1/2, -x+1/2, -z+1/2'
'x+1/2, y+1/2, -z+1/2'
'-y+1/2, x+1/2, -z+1/2'

loop_
_atom_site_label
_atom_site_type_symbol
_atom_site_fract_x
_atom_site_fract_y
_atom_site_fract_z
_atom_site_U_iso_or_equiv
_atom_site_adp_type
_atom_site_occupancy
_atom_site_symmetry_multiplicity
_atom_site_calc_flag
_atom_site_refinement_flags
_atom_site_disorder_assembly
_atom_site_disorder_group
Ru1 Ru 0.0000 0.0000 0.0000 0.0151(2) Uani 1 8 d S . .
Cl1 Cl 0.0000 0.0000 0.22270(9) 0.0228(3) Uani 1 4 d S . .
S1 S -0.01120(7) 0.23674(7) 0.0000 0.0233(2) Uani 1 2 d S . .
C1 C -0.1185(3) 0.3037(3) -0.1230(2) 0.0385(7) Uani 1 1 d . . .
H1A H -0.0629 0.3396 -0.1913 0.046 Uiso 0.54(2) 1 calc PR A 1
H1B H -0.1776 0.2321 -0.1562 0.046 Uiso 0.54(2) 1 calc PR A 1
H1C H -0.0717 0.3762 -0.1686 0.046 Uiso 0.46(2) 1 calc PR A 2
H1D H -0.1437 0.2318 -0.1819 0.046 Uiso 0.46(2) 1 calc PR A 2
C2 C -0.1997(13) 0.4120(12) -0.0669(6) 0.038(2) Uani 0.54(2) 1 d P . 1
H2A H -0.2936 0.4034 -0.0962 0.045 Uiso 0.54(2) 1 calc PR A 1
H2B H -0.1650 0.4998 -0.0962 0.045 Uiso 0.54(2) 1 calc PR A 1
C2A C -0.2430(10) 0.3585(15) -0.0568(8) 0.038(2) Uani 0.46(2) 1 d P . 2
H2AA H -0.2570 0.4523 -0.0848 0.045 Uiso 0.46(2) 1 calc PR A 2
H2AB H -0.3217 0.3057 -0.0848 0.045 Uiso 0.46(2) 1 calc PR A 2

loop_
_atom_site_aniso_label
_atom_site_aniso_U_11
_atom_site_aniso_U_22
_atom_site_aniso_U_33
_atom_site_aniso_U_23
_atom_site_aniso_U_13
_atom_site_aniso_U_12
Ru1 0.0149(2) 0.0149(2) 0.0155(3) 0.000 0.000 0.000
Cl1 0.0258(4) 0.0258(4) 0.0166(6) 0.000 0.000 0.000
S1 0.0188(4) 0.0164(4) 0.0346(5) 0.000 0.000 0.0009(3)
C1 0.0595(18) 0.0293(14) 0.0268(14) 0.0073(10) -0.0018(11) 0.0165(12)
C2 0.041(5) 0.028(4) 0.044(3) 0.001(3) -0.006(3) 0.019(3)
C2A 0.027(4) 0.031(6) 0.055(4) 0.004(3) -0.017(3) 0.003(3)

loop_
_atom_type_symbol
_atom_type_description
_atom_type_scat_dispersion_real
_atom_type_scat_dispersion_imag
_atom_type_scat_source
C C 0.0033 0.0016 'International Tables Vol C Tables 4.2.6.8 and 6.1.1.4'
H H 0.0000 0.0000 'International Tables Vol C Tables 4.2.6.8 and 6.1.1.4'
S S 0.1246 0.1234 'International Tables Vol C Tables 4.2.6.8 and 6.1.1.4'
Cl Cl 0.1484 0.1585 'International Tables Vol C Tables 4.2.6.8 and 6.1.1.4'
Ru Ru -1.2594 0.8363 'International Tables Vol C Tables 4.2.6.8 and 6.1.1.4'

loop_
_geom_angle_atom_site_label_1
_geom_angle_atom_site_label_2
_geom_angle_atom_site_label_3
_geom_angle
_geom_angle_site_symmetry_1
_geom_angle_site_symmetry_3
S1 Ru1 S1 90.0 . 10
S1 Ru1 S1 180.0 . 9
S1 Ru1 S1 90.0 10 9
S1 Ru1 S1 90.0 . 2
S1 Ru1 S1 180.0 10 2
S1 Ru1 S1 90.0 9 2
S1 Ru1 Cl1 90.0 . 9
S1 Ru1 Cl1 90.0 10 9
S1 Ru1 Cl1 90.0 9 9
S1 Ru1 Cl1 90.0 2 9
S1 Ru1 Cl1 90.0 . .
S1 Ru1 Cl1 90.0 10 .
S1 Ru1 Cl1 90.0 9 .
S1 Ru1 Cl1 90.0 2 .
Cl1 Ru1 Cl1 180.0 9 .
C1 S1 C1 93.30(16) . 11
C1 S1 Ru1 112.98(9) . .
C1 S1 Ru1 112.98(9) 11 .
C2 C1 C2A 26.6(3) . .
C2 C1 S1 106.5(3) . .
C2A C1 S1 105.1(4) . .
C2 C1 H1A 110.4 . .
C2A C1 H1A 132.3 . .
S1 C1 H1A 110.4 . .
C2 C1 H1B 110.4 . .
C2A C1 H1B 86.9 . .
S1 C1 H1B 110.4 . .
H1A C1 H1B 108.6 . .
C2 C1 H1C 86.0 . .
C2A C1 H1C 110.7 . .
S1 C1 H1C 110.7 . .
H1A C1 H1C 26.1 . .
H1B C1 H1C 128.3 . .
C2 C1 H1D 130.7 . .
C2A C1 H1D 110.7 . .
S1 C1 H1D 110.7 . .
H1A C1 H1D 85.5 . .
H1B C1 H1D 25.5 . .
H1C C1 H1D 108.8 . .
C1 C2 C2 114.3(3) . 11
C1 C2 H2A 108.7 . .
C2 C2 H2A 108.7 11 .
C1 C2 H2B 108.7 . .
C2 C2 H2B 108.7 11 .
H2A C2 H2B 107.6 . .
C2A C2A C1 117.9(3) 11 .
C2A C2A H2AA 107.8 11 .
C1 C2A H2AA 107.8 . .
C2A C2A H2AB 107.8 11 .
C1 C2A H2AB 107.8 . .
H2AA C2A H2AB 107.2 . .

loop_
_geom_bond_atom_site_label_1
_geom_bond_atom_site_label_2
_geom_bond_distance
_geom_bond_site_symmetry_2
Ru1 S1 2.3562(7) .
Ru1 S1 2.3562(7) 10
Ru1 S1 2.3562(7) 9
Ru1 S1 2.3562(7) 2
Ru1 Cl1 2.4114(10) 9
Ru1 Cl1 2.4114(10) .
S1 C1 1.831(2) .
S1 C1 1.831(2) 11
C1 C2 1.477(7) .
C1 C2A 1.531(9) .
C1 H1A 0.9900 .
C1 H1B 0.9900 .
C1 H1C 0.9900 .
C1 H1D 0.9900 .
C2 C2 1.450(12) 11
C2 H2A 0.9900 .
C2 H2B 0.9900 .
C2A C2A 1.231(18) 11
C2A H2AA 0.9900 .
C2A H2AB 0.9900 .
